data_7033589
loop_
_publ_author_name
'Zhang, Liyan'
'Rong, Lulu'
'Hu, Guoli'
'Jin, Suo'
'Jia, Wei-Guo'
'Liu, Ji'
'Yuan, Guozan'

_publ_section_title
;
 Six Zn(ii) and Cd(ii) coordination polymers assembled from a similar
 binuclear building unit: tunable structures and luminescence properties.
;
_journal_issue 15
_journal_name_full 'Dalton transactions (Cambridge, England : 2003)'
_journal_page_first 6731
_journal_page_last 6739
_journal_paper_doi 10.1039/c4dt03660c
_journal_volume 44
_journal_year 2015
_chemical_formula_sum 'C16 H11 I N2 O Zn'
_chemical_formula_weight 439.54
_chemical_name_systematic
; 
 ? 
;
_space_group_IT_number 14
_symmetry_cell_setting monoclinic
_symmetry_space_group_name_Hall '-P 2yn'
_symmetry_space_group_name_H-M 'P 1 21/n 1'
_atom_sites_solution_hydrogens geom
_atom_sites_solution_primary direct
_atom_sites_solution_secondary difmap
_audit_creation_method SHELXL-97
_audit_update_record
;
2014-09-16 deposited with the CCDC.
2015-01-08 downloaded from the CCDC.
;
_cell_angle_alpha 90.00
_cell_angle_beta 96.345(2)
_cell_angle_gamma 90.00
_cell_formula_units_Z 4
_cell_length_a 7.4490(8)
_cell_length_b 10.1689(11)
_cell_length_c 20.082(2)
_cell_measurement_reflns_used 3460
_cell_measurement_temperature 173(2)
_cell_measurement_theta_max 27.49
_cell_measurement_theta_min 2.04
_cell_volume 1511.9(3)
_computing_cell_refinement 'Bruker SMART'
_computing_data_collection 'Bruker SMART'
_computing_data_reduction 'Bruker SAINT'
_computing_molecular_graphics 'Bruker SHELXTL'
_computing_publication_material 'Bruker SHELXTL'
_computing_structure_refinement 'SHELXL-97 (Sheldrick, 1997)'
_computing_structure_solution 'SHELXS-97 (Sheldrick, 1990)'
_diffrn_ambient_temperature 173(2)
_diffrn_measured_fraction_theta_full 0.996
_diffrn_measured_fraction_theta_max 0.996
_diffrn_radiation_monochromator graphite
_diffrn_radiation_source 'fine-focus sealed tube'
_diffrn_radiation_type MoK\a
_diffrn_radiation_wavelength 0.71073
_diffrn_reflns_av_R_equivalents 0.0339
_diffrn_reflns_av_sigmaI/netI 0.0338
_diffrn_reflns_limit_h_max 9
_diffrn_reflns_limit_h_min -8
_diffrn_reflns_limit_k_max 13
_diffrn_reflns_limit_k_min -7
_diffrn_reflns_limit_l_max 25
_diffrn_reflns_limit_l_min -26
_diffrn_reflns_number 12827
_diffrn_reflns_theta_full 27.49
_diffrn_reflns_theta_max 27.49
_diffrn_reflns_theta_min 2.04
_exptl_absorpt_coefficient_mu 3.665
_exptl_absorpt_correction_T_max 0.5583
_exptl_absorpt_correction_T_min 0.5277
_exptl_absorpt_correction_type multi-scan
_exptl_absorpt_process_details sadabs
_exptl_crystal_colour Yellow
_exptl_crystal_density_diffrn 1.931
_exptl_crystal_density_method 'not measured'
_exptl_crystal_description Block
_exptl_crystal_F_000 848
_exptl_crystal_size_max 0.20
_exptl_crystal_size_mid 0.19
_exptl_crystal_size_min 0.18
_refine_diff_density_max 1.103
_refine_diff_density_min -0.884
_refine_diff_density_rms 0.123
_refine_ls_extinction_method none
_refine_ls_goodness_of_fit_ref 1.059
_refine_ls_hydrogen_treatment mixed
_refine_ls_matrix_type full
_refine_ls_number_parameters 190
_refine_ls_number_reflns 3460
_refine_ls_number_restraints 0
_refine_ls_restrained_S_all 1.059
_refine_ls_R_factor_all 0.0568
_refine_ls_R_factor_gt 0.0392
_refine_ls_shift/su_max 0.001
_refine_ls_shift/su_mean 0.000
_refine_ls_structure_factor_coef Fsqd
_refine_ls_weighting_details 'calc w=1/[\s^2^(Fo^2^)+(0.0667P)^2^+1.8335P] where P=(Fo^2^+2Fc^2^)/3'
_refine_ls_weighting_scheme calc
_refine_ls_wR_factor_gt 0.1095
_refine_ls_wR_factor_ref 0.1193
_reflns_number_gt 2679
_reflns_number_total 3460
_reflns_threshold_expression >2sigma(I)
_cod_data_source_file c4dt03660c2.cif
_cod_data_source_block f:\single~1\r8009d\ygz
_cod_depositor_comments 'Adding full bibliography for 7033588--7033593.cif.'
_cod_original_sg_symbol_H-M P21/n
_cod_database_code 7033589

loop_
_symmetry_equiv_pos_as_xyz
'x, y, z'
'-x+1/2, y+1/2, -z+1/2'
'-x, -y, -z'
'x-1/2, -y-1/2, z-1/2'

loop_
_atom_site_label
_atom_site_type_symbol
_atom_site_fract_x
_atom_site_fract_y
_atom_site_fract_z
_atom_site_U_iso_or_equiv
_atom_site_adp_type
_atom_site_occupancy
_atom_site_symmetry_multiplicity
_atom_site_calc_flag
_atom_site_refinement_flags
I1 I -0.28500(5) 1.15232(4) -0.136953(18) 0.04859(15) Uani 1 1 d .
Zn1 Zn 0.01642(8) 1.10003(5) -0.06586(2) 0.02989(16) Uani 1 1 d .
O1 O 0.0544(5) 1.1001(3) 0.03275(14) 0.0340(7) Uani 1 1 d .
N1 N 0.1406(5) 1.2957(3) -0.04700(17) 0.0247(7) Uani 1 1 d .
C1 C 0.1106(6) 1.2107(4) 0.0613(2) 0.0270(9) Uani 1 1 d .
N2 N 0.2974(5) 1.5070(4) -0.38140(18) 0.0318(8) Uani 1 1 d .
C2 C 0.1224(7) 1.2330(5) 0.1304(2) 0.0342(10) Uani 1 1 d .
H2B H 0.0873 1.1652 0.1589 0.041 Uiso 1 1 calc R
C3 C 0.1844(8) 1.3520(5) 0.1585(2) 0.0390(11) Uani 1 1 d .
H3A H 0.1886 1.3635 0.2055 0.047 Uiso 1 1 calc R
C4 C 0.2393(7) 1.4524(5) 0.1206(2) 0.0376(11) Uani 1 1 d .
H4A H 0.2856 1.5314 0.1412 0.045 Uiso 1 1 calc R
C5 C 0.2260(6) 1.4372(4) 0.0497(2) 0.0289(9) Uani 1 1 d .
C6 C 0.1589(6) 1.3171(4) 0.0207(2) 0.0255(9) Uani 1 1 d .
C7 C 0.2712(7) 1.5363(5) 0.0055(2) 0.0380(11) Uani 1 1 d .
H7A H 0.3167 1.6182 0.0226 0.046 Uiso 1 1 calc R
C8 C 0.2497(7) 1.5145(5) -0.0615(2) 0.0373(11) Uani 1 1 d .
H8A H 0.2789 1.5819 -0.0912 0.045 Uiso 1 1 calc R
C9 C 0.1842(6) 1.3925(4) -0.0873(2) 0.0297(9) Uani 1 1 d .
C10 C 0.1589(7) 1.3689(4) -0.1596(2) 0.0320(10) Uani 1 1 d .
H10A H 0.0827 1.2982 -0.1756 0.038 Uiso 1 1 calc R
C11 C 0.2350(7) 1.4397(5) -0.2042(2) 0.0405(12) Uani 1 1 d .
H11A H 0.3171 1.5058 -0.1867 0.049 Uiso 1 1 calc R
C12 C 0.2071(7) 1.4277(5) -0.2772(2) 0.0331(10) Uani 1 1 d .
C13 C 0.0884(7) 1.3414(5) -0.3122(3) 0.0390(11) Uani 1 1 d .
H13A H 0.0168 1.2839 -0.2888 0.047 Uiso 1 1 calc R
C14 C 0.0743(7) 1.3392(5) -0.3813(3) 0.0400(11) Uani 1 1 d .
H14A H -0.0071 1.2802 -0.4058 0.048 Uiso 1 1 calc R
C15 C 0.1791(7) 1.4232(5) -0.4147(2) 0.0366(11) Uani 1 1 d .
H15A H 0.1677 1.4220 -0.4622 0.044 Uiso 1 1 calc R
C16 C 0.3118(7) 1.5073(5) -0.3144(2) 0.0349(11) Uani 1 1 d .
H16A H 0.3976 1.5646 -0.2909 0.042 Uiso 1 1 calc R

loop_
_atom_site_aniso_label
_atom_site_aniso_U_11
_atom_site_aniso_U_22
_atom_site_aniso_U_33
_atom_site_aniso_U_23
_atom_site_aniso_U_13
_atom_site_aniso_U_12
I1 0.0603(3) 0.0385(2) 0.0450(2) -0.00006(15) -0.00289(17) -0.00591(15)
Zn1 0.0482(3) 0.0269(3) 0.0165(2) -0.00177(19) 0.0120(2) -0.0010(2)
O1 0.064(2) 0.0233(15) 0.0165(14) 0.0010(12) 0.0102(14) -0.0088(14)
N1 0.037(2) 0.0203(16) 0.0192(17) 0.0007(13) 0.0131(15) -0.0002(15)
C1 0.036(2) 0.0201(19) 0.026(2) 0.0012(16) 0.0078(18) 0.0013(17)
N2 0.047(2) 0.0277(19) 0.0236(18) 0.0021(15) 0.0158(17) 0.0010(16)
C2 0.048(3) 0.032(2) 0.025(2) 0.0025(18) 0.010(2) 0.002(2)
C3 0.056(3) 0.040(3) 0.021(2) -0.0059(19) 0.003(2) 0.006(2)
C4 0.056(3) 0.027(2) 0.030(2) -0.0098(19) 0.003(2) 0.001(2)
C5 0.034(2) 0.027(2) 0.026(2) -0.0039(17) 0.0054(18) 0.0010(18)
C6 0.031(2) 0.026(2) 0.0196(19) -0.0016(16) 0.0072(17) 0.0020(17)
C7 0.052(3) 0.025(2) 0.037(3) -0.0044(19) 0.004(2) -0.008(2)
C8 0.057(3) 0.024(2) 0.033(2) 0.0033(18) 0.012(2) -0.011(2)
C9 0.037(2) 0.027(2) 0.027(2) 0.0005(18) 0.0119(18) -0.0013(19)
C10 0.048(3) 0.026(2) 0.023(2) 0.0009(17) 0.013(2) -0.0020(19)
C11 0.049(3) 0.044(3) 0.030(2) 0.002(2) 0.012(2) -0.017(2)
C12 0.044(3) 0.032(2) 0.025(2) 0.0054(18) 0.013(2) -0.001(2)
C13 0.043(3) 0.040(3) 0.036(3) 0.006(2) 0.011(2) -0.007(2)
C14 0.037(3) 0.041(3) 0.041(3) -0.004(2) 0.003(2) -0.003(2)
C15 0.043(3) 0.044(3) 0.023(2) -0.0004(19) 0.007(2) 0.004(2)
C16 0.051(3) 0.029(2) 0.027(2) 0.0043(18) 0.012(2) -0.006(2)

loop_
_atom_type_symbol
_atom_type_description
_atom_type_scat_dispersion_real
_atom_type_scat_dispersion_imag
_atom_type_scat_source
C C 0.0033 0.0016 'International Tables Vol C Tables 4.2.6.8 and 6.1.1.4'
H H 0.0000 0.0000 'International Tables Vol C Tables 4.2.6.8 and 6.1.1.4'
N N 0.0061 0.0033 'International Tables Vol C Tables 4.2.6.8 and 6.1.1.4'
O O 0.0106 0.0060 'International Tables Vol C Tables 4.2.6.8 and 6.1.1.4'
Zn Zn 0.2839 1.4301 'International Tables Vol C Tables 4.2.6.8 and 6.1.1.4'
I I -0.4742 1.8119 'International Tables Vol C Tables 4.2.6.8 and 6.1.1.4'

loop_
_geom_angle_atom_site_label_1
_geom_angle_atom_site_label_2
_geom_angle_atom_site_label_3
_geom_angle
_geom_angle_site_symmetry_1
_geom_angle_site_symmetry_3
O1 Zn1 N2 119.09(15) . 2_544
O1 Zn1 N1 79.42(13) . .
N2 Zn1 N1 102.02(14) 2_544 .
O1 Zn1 O1 73.25(13) . 3_575
N2 Zn1 O1 85.94(14) 2_544 3_575
N1 Zn1 O1 151.89(12) . 3_575
O1 Zn1 I1 125.16(11) . .
N2 Zn1 I1 113.78(11) 2_544 .
N1 Zn1 I1 103.39(10) . .
O1 Zn1 I1 97.68(9) 3_575 .
C1 O1 Zn1 116.4(3) . .
C1 O1 Zn1 136.9(3) . 3_575
Zn1 O1 Zn1 106.75(13) . 3_575
C9 N1 C6 118.7(4) . .
C9 N1 Zn1 133.2(3) . .
C6 N1 Zn1 107.9(3) . .
O1 C1 C2 123.7(4) . .
O1 C1 C6 119.3(4) . .
C2 C1 C6 116.9(4) . .
C16 N2 C15 118.3(4) . .
C16 N2 Zn1 122.1(3) . 2_554
C15 N2 Zn1 118.3(3) . 2_554
C3 C2 C1 121.6(4) . .
C4 C3 C2 122.2(4) . .
C3 C4 C5 118.9(4) . .
C7 C5 C6 117.0(4) . .
C7 C5 C4 123.9(4) . .
C6 C5 C4 119.1(4) . .
N1 C6 C5 122.5(4) . .
N1 C6 C1 116.4(4) . .
C5 C6 C1 121.1(4) . .
C8 C7 C5 119.9(4) . .
C7 C8 C9 120.4(4) . .
N1 C9 C8 121.5(4) . .
N1 C9 C10 117.8(4) . .
C8 C9 C10 120.7(4) . .
C11 C10 C9 124.3(5) . .
C10 C11 C12 127.5(5) . .
C13 C12 C16 117.4(4) . .
C13 C12 C11 125.1(4) . .
C16 C12 C11 117.5(4) . .
C12 C13 C14 119.7(4) . .
C15 C14 C13 119.6(5) . .
N2 C15 C14 121.6(4) . .
N2 C16 C12 123.3(5) . .

loop_
_geom_bond_atom_site_label_1
_geom_bond_atom_site_label_2
_geom_bond_distance
_geom_bond_site_symmetry_2
I1 Zn1 2.5795(7) .
Zn1 O1 1.969(3) .
Zn1 N2 2.065(4) 2_544
Zn1 N1 2.209(4) .
Zn1 O1 2.222(3) 3_575
O1 C1 1.310(5) .
O1 Zn1 2.222(3) 3_575
N1 C9 1.337(5) .
N1 C6 1.368(5) .
C1 C2 1.399(6) .
C1 C6 1.426(6) .
N2 C16 1.338(6) .
N2 C15 1.349(6) .
N2 Zn1 2.065(4) 2_554
C2 C3 1.392(7) .
C3 C4 1.363(7) .
C4 C5 1.425(6) .
C5 C7 1.407(6) .
C5 C6 1.421(6) .
C7 C8 1.355(7) .
C8 C9 1.411(6) .
C9 C10 1.463(6) .
C10 C11 1.324(6) .
C11 C12 1.463(7) .
C12 C13 1.381(7) .
C12 C16 1.397(6) .
C13 C14 1.381(7) .
C14 C15 1.380(7) .
